data_1505566
loop_
_publ_author_name
'Namiki, Hidenori'
'Chamberland, Stephen'
'Gubler, Daniel A.'
'Williams, Robert M.'

_publ_section_title
;
 Synthetic and biosynthetic studies on FR900482 and mitomycin C: an
 efficient and stereoselective hydroxymethylation of an advanced
 benzazocane intermediate.
;
_journal_issue 26
_journal_name_full 'Organic letters'
_journal_page_first 5341
_journal_page_last 5344
_journal_paper_doi 10.1021/ol701960v
_journal_volume 9
_journal_year 2007
_chemical_absolute_configuration rm
_chemical_formula_sum 'C18 H24 N2 O8'
_chemical_formula_weight 396.39
_chemical_name_systematic
; 
 ? 
;
_space_group_IT_number 4
_symmetry_cell_setting monoclinic
_symmetry_space_group_name_Hall 'P 2yb'
_symmetry_space_group_name_H-M 'P 1 21 1'
_atom_sites_solution_hydrogens geom
_atom_sites_solution_primary direct
_atom_sites_solution_secondary difmap
_audit_creation_method SHELXL-97
_cell_angle_alpha 90.00
_cell_angle_beta 107.503(2)
_cell_angle_gamma 90.00
_cell_formula_units_Z 2
_cell_length_a 9.7860(10)
_cell_length_b 10.0112(11)
_cell_length_c 10.4204(11)
_cell_measurement_reflns_used 7532
_cell_measurement_temperature 100(2)
_cell_measurement_theta_max 28.27
_cell_measurement_theta_min 2.50
_cell_volume 973.62(18)
_computing_cell_refinement 'Bruker SMART'
_computing_data_collection 'Bruker SMART'
_computing_data_reduction 'Bruker SAINT'
_computing_molecular_graphics 'Bruker SHELXTL'
_computing_publication_material 'Bruker SHELXTL'
_computing_structure_refinement 'Bruker SHELXTL'
_computing_structure_solution 'Bruker SHELXTL'
_diffrn_ambient_temperature 100(2)
_diffrn_measured_fraction_theta_full 0.982
_diffrn_measured_fraction_theta_max 0.982
_diffrn_measurement_device_type 'CCD area detector'
_diffrn_measurement_method 'phi and omega scans'
_diffrn_radiation_monochromator graphite
_diffrn_radiation_source 'fine-focus sealed tube'
_diffrn_radiation_type MoK\a
_diffrn_radiation_wavelength 0.71073
_diffrn_reflns_av_R_equivalents 0.0183
_diffrn_reflns_av_sigmaI/netI 0.0228
_diffrn_reflns_limit_h_max 13
_diffrn_reflns_limit_h_min -12
_diffrn_reflns_limit_k_max 13
_diffrn_reflns_limit_k_min -13
_diffrn_reflns_limit_l_max 13
_diffrn_reflns_limit_l_min -13
_diffrn_reflns_number 9293
_diffrn_reflns_theta_full 28.28
_diffrn_reflns_theta_max 28.28
_diffrn_reflns_theta_min 2.05
_exptl_absorpt_coefficient_mu 0.107
_exptl_absorpt_correction_T_max 0.9686
_exptl_absorpt_correction_T_min 0.9534
_exptl_absorpt_correction_type multi-scan
_exptl_absorpt_process_details 'SADABS, Sheldrick, 1997'
_exptl_crystal_colour colorless
_exptl_crystal_density_diffrn 1.352
_exptl_crystal_density_meas ?
_exptl_crystal_density_method 'not measured'
_exptl_crystal_description cubes
_exptl_crystal_F_000 420
_exptl_crystal_size_max 0.45
_exptl_crystal_size_mid 0.34
_exptl_crystal_size_min 0.30
_refine_diff_density_max 0.544
_refine_diff_density_min -0.440
_refine_diff_density_rms 0.056
_refine_ls_extinction_method none
_refine_ls_goodness_of_fit_ref 1.041
_refine_ls_hydrogen_treatment constr
_refine_ls_matrix_type full
_refine_ls_number_parameters 253
_refine_ls_number_reflns 4516
_refine_ls_number_restraints 1
_refine_ls_restrained_S_all 1.041
_refine_ls_R_factor_all 0.0374
_refine_ls_R_factor_gt 0.0368
_refine_ls_shift/su_max 0.001
_refine_ls_shift/su_mean 0.000
_refine_ls_structure_factor_coef Fsqd
_refine_ls_weighting_details 'calc w=1/[\s^2^(Fo^2^)+(0.0748P)^2^+0.1614P] where P=(Fo^2^+2Fc^2^)/3'
_refine_ls_weighting_scheme calc
_refine_ls_wR_factor_gt 0.1030
_refine_ls_wR_factor_ref 0.1040
_reflns_number_gt 4427
_reflns_number_total 4516
_reflns_threshold_expression >2sigma(I)
_cod_data_source_file ol701960v-file001.cif
_cod_data_source_block rw105m
_cod_depositor_comments
;
The following automatic conversions were performed:

'_symmetry_cell_setting' value 'Monoclinic' changed to 'monoclinic'
according to /home/saulius/struct/CIF-dictionaries/cif_core.dic
dictionary named 'cif_core.dic' version 2.4.1 from 2010-06-29.

Automatic conversion script
Id: cif_fix_values 1715 2011-07-08 13:25:40Z adriana 

The following automatic conversions were performed:

'_exptl_crystal_density_meas' value 'not_measured' was changed to '?'
- the value is perceived as not measured.

Automatic conversion script
Id: cif_fix_values 3008 2015-01-20 13:52:24Z robertas 
;
_cod_original_sg_symbol_H-M P2(1)
_cod_database_code 1505566

loop_
_symmetry_equiv_pos_as_xyz
'x, y, z'
'-x, y+1/2, -z'

loop_
_atom_site_label
_atom_site_type_symbol
_atom_site_fract_x
_atom_site_fract_y
_atom_site_fract_z
_atom_site_U_iso_or_equiv
_atom_site_adp_type
_atom_site_occupancy
_atom_site_symmetry_multiplicity
_atom_site_calc_flag
_atom_site_refinement_flags
O1 O 0.98255(11) 0.62260(10) 0.01892(10) 0.0189(2) Uani 1 1 d .
H1A H 1.0140 0.5785 -0.0347 0.028 Uiso 1 1 calc R
O2 O 0.78350(11) 0.54109(11) 0.18126(11) 0.0226(2) Uani 1 1 d .
H2A H 0.6954 0.5449 0.1403 0.034 Uiso 1 1 calc R
O3 O 1.03449(11) 0.73527(11) 0.51643(10) 0.0220(2) Uani 1 1 d .
O4 O 1.21000(14) 0.69432(14) 0.72151(12) 0.0320(3) Uani 1 1 d .
O5 O 1.40824(13) 1.11726(13) 0.62507(11) 0.0287(2) Uani 1 1 d .
O6 O 1.36256(14) 1.21205(13) 0.42146(12) 0.0318(3) Uani 1 1 d .
O7 O 1.48953(11) 0.50579(12) 0.04467(11) 0.0253(2) Uani 1 1 d .
O8 O 1.35565(12) 0.36020(11) 0.12127(12) 0.0279(3) Uani 1 1 d .
N1 N 1.09886(12) 0.87024(12) 0.09339(11) 0.0179(2) Uani 1 1 d .
H1B H 1.0154 0.8898 0.0353 0.021 Uiso 1 1 calc R
N2 N 1.27344(13) 0.56767(12) 0.07128(12) 0.0186(2) Uani 1 1 d .
C1 C 1.07681(13) 0.79168(13) 0.31253(13) 0.0161(2) Uani 1 1 d .
C2 C 1.10122(14) 0.81998(15) 0.45056(13) 0.0183(3) Uani 1 1 d .
C3 C 1.18826(14) 0.92559(15) 0.51366(13) 0.0186(3) Uani 1 1 d .
H3A H 1.2092 0.9396 0.6078 0.022 Uiso 1 1 calc R
C4 C 1.24414(14) 1.01051(14) 0.43549(14) 0.0184(3) Uani 1 1 d .
C5 C 1.21104(14) 0.99280(14) 0.29713(14) 0.0177(3) Uani 1 1 d .
H5A H 1.2447 1.0547 0.2445 0.021 Uiso 1 1 calc R
C6 C 1.12776(14) 0.88312(14) 0.23572(13) 0.0174(3) Uani 1 1 d .
C7 C 1.22260(15) 0.82082(14) 0.05252(13) 0.0196(3) Uani 1 1 d .
H7A H 1.2930 0.8941 0.0628 0.023 Uiso 1 1 calc R
H7B H 1.1889 0.7959 -0.0438 0.023 Uiso 1 1 calc R
C8 C 1.29714(15) 0.70046(15) 0.13418(13) 0.0182(3) Uani 1 1 d .
H8A H 1.3970 0.7175 0.1932 0.022 Uiso 1 1 calc R
C9 C 1.21734(14) 0.59289(13) 0.18346(13) 0.0172(3) Uani 1 1 d .
H9A H 1.2731 0.5501 0.2701 0.021 Uiso 1 1 calc R
C10 C 1.05552(14) 0.58376(14) 0.15279(13) 0.0173(3) Uani 1 1 d .
H10A H 1.0326 0.4873 0.1606 0.021 Uiso 1 1 calc R
C11 C 1.00277(14) 0.66004(14) 0.25868(13) 0.0164(2) Uani 1 1 d .
H11A H 1.0239 0.5993 0.3385 0.020 Uiso 1 1 calc R
C12 C 0.83914(15) 0.67327(14) 0.20988(15) 0.0199(3) Uani 1 1 d .
H12A H 0.8043 0.7148 0.2804 0.024 Uiso 1 1 calc R
H12B H 0.8086 0.7294 0.1280 0.024 Uiso 1 1 calc R
C13 C 1.07294(17) 0.74273(17) 0.65977(14) 0.0253(3) Uani 1 1 d .
H13A H 1.0675 0.8369 0.6868 0.030 Uiso 1 1 calc R
H13B H 1.0033 0.6905 0.6912 0.030 Uiso 1 1 calc R
C14 C 1.2188(2) 0.5526(2) 0.7139(2) 0.0434(5) Uani 1 1 d .
H14A H 1.3172 0.5238 0.7595 0.065 Uiso 1 1 calc R
H14B H 1.1918 0.5251 0.6193 0.065 Uiso 1 1 calc R
H14C H 1.1535 0.5115 0.7576 0.065 Uiso 1 1 calc R
C15 C 1.34562(15) 1.11703(15) 0.50605(15) 0.0204(3) Uani 1 1 d .
C16 C 1.4676(2) 1.31340(19) 0.4813(2) 0.0389(4) Uani 1 1 d .
H16A H 1.4723 1.3783 0.4123 0.058 Uiso 1 1 calc R
H16B H 1.5616 1.2715 0.5192 0.058 Uiso 1 1 calc R
H16C H 1.4400 1.3591 0.5529 0.058 Uiso 1 1 calc R
C17 C 1.38524(15) 0.48028(15) 0.08010(14) 0.0199(3) Uani 1 1 d .
C18 C 1.4565(2) 0.25648(18) 0.1163(2) 0.0405(4) Uani 1 1 d .
H18A H 1.4274 0.1724 0.1485 0.061 Uiso 1 1 calc R
H18B H 1.5522 0.2814 0.1736 0.061 Uiso 1 1 calc R
H18C H 1.4583 0.2453 0.0234 0.061 Uiso 1 1 calc R

loop_
_atom_site_aniso_label
_atom_site_aniso_U_11
_atom_site_aniso_U_22
_atom_site_aniso_U_33
_atom_site_aniso_U_23
_atom_site_aniso_U_13
_atom_site_aniso_U_12
O1 0.0210(5) 0.0185(5) 0.0150(4) -0.0019(4) 0.0023(3) -0.0005(4)
O2 0.0179(4) 0.0220(5) 0.0255(5) -0.0030(4) 0.0031(4) -0.0033(4)
O3 0.0236(5) 0.0269(5) 0.0159(5) -0.0022(4) 0.0065(4) -0.0089(4)
O4 0.0328(6) 0.0314(6) 0.0257(5) 0.0035(5) -0.0005(5) -0.0102(5)
O5 0.0294(6) 0.0325(6) 0.0213(5) -0.0049(5) 0.0033(4) -0.0114(5)
O6 0.0383(6) 0.0237(5) 0.0275(6) 0.0000(5) 0.0008(5) -0.0135(5)
O7 0.0192(5) 0.0289(6) 0.0280(5) -0.0003(4) 0.0075(4) 0.0000(4)
O8 0.0261(5) 0.0199(5) 0.0414(7) 0.0052(5) 0.0157(5) 0.0057(4)
N1 0.0193(5) 0.0177(5) 0.0148(5) 0.0012(4) 0.0023(4) 0.0015(4)
N2 0.0198(5) 0.0177(5) 0.0190(5) -0.0006(4) 0.0067(4) 0.0008(4)
C1 0.0148(6) 0.0148(6) 0.0174(6) -0.0010(5) 0.0029(4) 0.0005(5)
C2 0.0168(6) 0.0201(6) 0.0178(6) 0.0011(5) 0.0048(5) 0.0007(5)
C3 0.0177(6) 0.0209(6) 0.0166(6) -0.0030(5) 0.0041(4) -0.0010(5)
C4 0.0156(6) 0.0175(6) 0.0206(6) -0.0017(5) 0.0031(5) 0.0005(5)
C5 0.0170(6) 0.0157(6) 0.0195(6) 0.0008(5) 0.0040(5) -0.0007(5)
C6 0.0171(6) 0.0168(6) 0.0163(6) -0.0004(5) 0.0021(4) 0.0021(5)
C7 0.0250(7) 0.0183(6) 0.0163(6) 0.0026(5) 0.0076(5) 0.0029(5)
C8 0.0187(6) 0.0183(6) 0.0171(6) -0.0003(5) 0.0045(5) 0.0007(5)
C9 0.0173(6) 0.0173(6) 0.0168(6) 0.0005(5) 0.0046(5) 0.0016(5)
C10 0.0164(6) 0.0171(6) 0.0172(6) -0.0006(5) 0.0032(5) -0.0004(5)
C11 0.0161(6) 0.0165(6) 0.0155(6) -0.0005(5) 0.0033(5) -0.0015(5)
C12 0.0171(6) 0.0210(7) 0.0209(6) -0.0029(5) 0.0045(5) -0.0007(5)
C13 0.0298(7) 0.0316(8) 0.0159(6) -0.0024(6) 0.0087(5) -0.0085(6)
C14 0.0448(10) 0.0331(9) 0.0424(10) 0.0039(8) -0.0017(8) -0.0067(8)
C15 0.0195(6) 0.0187(6) 0.0222(6) -0.0043(5) 0.0052(5) -0.0011(5)
C16 0.0453(10) 0.0290(8) 0.0354(9) 0.0006(7) 0.0014(8) -0.0206(8)
C17 0.0194(6) 0.0206(6) 0.0186(6) -0.0007(5) 0.0037(5) 0.0010(5)
C18 0.0373(9) 0.0244(8) 0.0663(13) 0.0076(8) 0.0254(9) 0.0126(7)

loop_
_atom_type_symbol
_atom_type_description
_atom_type_scat_dispersion_real
_atom_type_scat_dispersion_imag
_atom_type_scat_source
C C 0.0033 0.0016 'International Tables Vol C Tables 4.2.6.8 and 6.1.1.4'
H H 0.0000 0.0000 'International Tables Vol C Tables 4.2.6.8 and 6.1.1.4'
N N 0.0061 0.0033 'International Tables Vol C Tables 4.2.6.8 and 6.1.1.4'
O O 0.0106 0.0060 'International Tables Vol C Tables 4.2.6.8 and 6.1.1.4'

loop_
_geom_angle_atom_site_label_1
_geom_angle_atom_site_label_2
_geom_angle_atom_site_label_3
_geom_angle
C2 O3 C13 118.36(11)
C13 O4 C14 112.82(14)
C15 O6 C16 115.28(13)
C17 O8 C18 114.76(13)
C6 N1 C7 113.82(11)
C17 N2 C9 122.60(12)
C17 N2 C8 121.83(12)
C9 N2 C8 62.08(9)
C6 C1 C2 118.00(12)
C6 C1 C11 124.35(12)
C2 C1 C11 117.58(11)
O3 C2 C3 123.24(12)
O3 C2 C1 115.11(12)
C3 C2 C1 121.64(12)
C2 C3 C4 118.54(12)
C5 C4 C3 121.11(13)
C5 C4 C15 121.00(12)
C3 C4 C15 117.83(12)
C4 C5 C6 119.68(12)
C1 C6 C5 120.55(12)
C1 C6 N1 122.67(12)
C5 C6 N1 116.78(12)
N1 C7 C8 113.40(11)
N2 C8 C9 58.50(9)
N2 C8 C7 118.70(11)
C9 C8 C7 122.92(12)
N2 C9 C8 59.42(9)
N2 C9 C10 116.18(11)
C8 C9 C10 125.75(11)
O1 C10 C9 112.02(11)
O1 C10 C11 112.82(11)
C9 C10 C11 111.64(11)
C1 C11 C12 112.34(11)
C1 C11 C10 117.60(11)
C12 C11 C10 110.13(11)
O2 C12 C11 106.49(11)
O4 C13 O3 112.34(12)
O5 C15 O6 123.32(14)
O5 C15 C4 124.40(14)
O6 C15 C4 112.26(12)
O7 C17 O8 124.78(14)
O7 C17 N2 124.64(14)
O8 C17 N2 110.30(12)

loop_
_geom_bond_atom_site_label_1
_geom_bond_atom_site_label_2
_geom_bond_distance
O1 C10 1.4170(15)
O2 C12 1.4278(17)
O3 C2 1.3734(17)
O3 C13 1.4284(16)
O4 C13 1.389(2)
O4 C14 1.425(2)
O5 C15 1.2068(18)
O6 C15 1.3406(19)
O6 C16 1.4453(19)
O7 C17 1.2124(18)
O8 C17 1.3370(18)
O8 C18 1.4440(19)
N1 C6 1.4297(16)
N1 C7 1.4841(18)
N2 C17 1.3821(18)
N2 C9 1.4552(17)
N2 C8 1.4695(18)
C1 C6 1.4026(19)
C1 C2 1.4140(18)
C1 C11 1.5271(18)
C2 C3 1.3924(19)
C3 C4 1.398(2)
C4 C5 1.3908(18)
C4 C15 1.4916(19)
C5 C6 1.4021(19)
C7 C8 1.5280(19)
C8 C9 1.5081(19)
C9 C10 1.5212(18)
C10 C11 1.5523(18)
C11 C12 1.5332(19)

loop_
_cod_related_entry_id
_cod_related_entry_database
_cod_related_entry_code
1 ChemSpider 30651639
